data_2227009
loop_
_publ_author_name
'Nguyen, Quynh Pham Bao'
'Kang, Sung Ok'
'Kim, Taek Hyeon'

_publ_section_title
;
 Tetrabutylammonium <i>N</i>-benzoyl-6-nitro-1,3-benzothiazol-2-aminide
;
_journal_coeditor_code LX2157
_journal_issue 8
_journal_name_full 'Acta Crystallographica Section E'
_journal_page_first o1970
_journal_paper_doi 10.1107/S1600536810026504
_journal_volume 66
_journal_year 2010
_chemical_formula_iupac 'C16 H36 N +, C14 H8 N3 O3 S -'
_chemical_formula_moiety 'C16 H36 N +, C14 H8 N3 O3 S -'
_chemical_formula_sum 'C30 H44 N4 O3 S'
_chemical_formula_weight 540.75
_chemical_name_systematic
;
Tetrabutylammonium <i>N</i>-benzoyl-6-nitro-1,3-benzothiazol-2-aminide
;
_space_group_IT_number 9
_symmetry_cell_setting monoclinic
_symmetry_space_group_name_Hall 'C -2yc'
_symmetry_space_group_name_H-M 'C 1 c 1'
_atom_sites_solution_hydrogens geom
_atom_sites_solution_primary direct
_atom_sites_solution_secondary difmap
_cell_angle_alpha 90.00
_cell_angle_beta 97.699(2)
_cell_angle_gamma 90.00
_cell_formula_units_Z 4
_cell_length_a 7.9234(7)
_cell_length_b 25.059(2)
_cell_length_c 15.4916(14)
_cell_measurement_reflns_used 1597
_cell_measurement_temperature 223(2)
_cell_measurement_theta_max 19.44
_cell_measurement_theta_min 2.65
_cell_volume 3048.2(5)
_computing_cell_refinement 'SAINT (Bruker, 2000)'
_computing_data_collection 'SMART (Bruker, 2000)'
_computing_data_reduction 'SAINT (Bruker, 2000)'
_computing_molecular_graphics 'ORTEP-3 (Farrugia, 1997) and PLATON (Spek, 2009)'
_computing_publication_material 'SHELXL97 (Sheldrick, 2008)'
_computing_structure_refinement 'SHELXL97 (Sheldrick, 2008)'
_computing_structure_solution 'SHELXS97 (Sheldrick, 2008)'
_diffrn_ambient_temperature 223(2)
_diffrn_measured_fraction_theta_full 0.995
_diffrn_measured_fraction_theta_max 0.995
_diffrn_measurement_device_type 'Bruker SMART 1000 CCD'
_diffrn_measurement_method '\f and \w scans'
_diffrn_radiation_monochromator graphite
_diffrn_radiation_source 'fine-focus sealed tube'
_diffrn_radiation_type MoK\a
_diffrn_radiation_wavelength 0.71073
_diffrn_reflns_av_R_equivalents 0.0755
_diffrn_reflns_av_sigmaI/netI 0.1158
_diffrn_reflns_limit_h_max 10
_diffrn_reflns_limit_h_min -9
_diffrn_reflns_limit_k_max 29
_diffrn_reflns_limit_k_min -33
_diffrn_reflns_limit_l_max 20
_diffrn_reflns_limit_l_min -19
_diffrn_reflns_number 11371
_diffrn_reflns_theta_full 28.33
_diffrn_reflns_theta_max 28.33
_diffrn_reflns_theta_min 2.10
_diffrn_standards_decay_% 0
_diffrn_standards_interval_count 0
_diffrn_standards_interval_time 0
_diffrn_standards_number 0
_exptl_absorpt_coefficient_mu 0.142
_exptl_absorpt_correction_T_max 0.988
_exptl_absorpt_correction_T_min 0.979
_exptl_absorpt_correction_type multi-scan
_exptl_absorpt_process_details '(SADABS; Bruker, 2000)'
_exptl_crystal_colour yellow
_exptl_crystal_density_diffrn 1.178
_exptl_crystal_density_method 'not measured'
_exptl_crystal_description block
_exptl_crystal_F_000 1168
_exptl_crystal_size_max 0.22
_exptl_crystal_size_mid 0.11
_exptl_crystal_size_min 0.10
_refine_diff_density_max 0.250
_refine_diff_density_min -0.186
_refine_ls_abs_structure_details 'Flack (1983), 1908 Friedel pairs'
_refine_ls_abs_structure_Flack 0.08(12)
_refine_ls_extinction_method none
_refine_ls_goodness_of_fit_ref 0.950
_refine_ls_hydrogen_treatment constr
_refine_ls_matrix_type full
_refine_ls_number_parameters 347
_refine_ls_number_reflns 5730
_refine_ls_number_restraints 2
_refine_ls_restrained_S_all 0.950
_refine_ls_R_factor_all 0.1744
_refine_ls_R_factor_gt 0.0687
_refine_ls_shift/su_max_lt 0.001
_refine_ls_shift/su_mean <0.001
_refine_ls_structure_factor_coef Fsqd
_refine_ls_weighting_details 'calc w=1/[\s^2^(Fo^2^)+(0.0566P)^2^] where P=(Fo^2^+2Fc^2^)/3'
_refine_ls_weighting_scheme calc
_refine_ls_wR_factor_gt 0.1272
_refine_ls_wR_factor_ref 0.1694
_reflns_number_gt 2547
_reflns_number_total 5730
_reflns_threshold_expression I>2sigma(I)
_cod_data_source_file lx2157.cif
_cod_data_source_block I
_cod_original_sg_symbol_H-M 'C c'
_cod_database_code 2227009
_cod_database_fobs_code 2227009

loop_
_symmetry_equiv_pos_as_xyz
'x, y, z'
'x, -y, z+1/2'
'x+1/2, y+1/2, z'
'x+1/2, -y+1/2, z+1/2'

loop_
_atom_site_type_symbol
_atom_site_label
_atom_site_fract_x
_atom_site_fract_y
_atom_site_fract_z
_atom_site_U_iso_or_equiv
_atom_site_adp_type
_atom_site_calc_flag
_atom_site_refinement_flags
_atom_site_occupancy
_atom_site_disorder_assembly
_atom_site_disorder_group
S S1 0.70508(16) 0.32664(5) 0.33449(9) 0.0502(4) Uani d . 1 . .
O O1 0.6825(5) 0.22458(14) 0.3155(3) 0.0623(11) Uani d . 1 . .
O O2 0.8146(9) 0.57535(19) 0.3706(4) 0.131(2) Uani d . 1 . .
O O3 0.8142(7) 0.52224(19) 0.4779(4) 0.0984(16) Uani d . 1 . .
N N1 0.6279(5) 0.26786(17) 0.1823(3) 0.0505(11) Uani d . 1 . .
N N2 0.6516(5) 0.36006(18) 0.1718(3) 0.0521(11) Uani d . 1 . .
N N3 0.7979(7) 0.5308(2) 0.3993(5) 0.0829(16) Uani d . 1 . .
C C1 0.6094(7) 0.1727(2) 0.1884(4) 0.0573(15) Uani d . 1 . .
C C2 0.6156(8) 0.1257(2) 0.2357(5) 0.0767(19) Uani d . 1 . .
H H2 0.6405 0.1272 0.2967 0.092 Uiso calc R 1 . .
C C3 0.5860(10) 0.0768(3) 0.1957(6) 0.102(3) Uani d . 1 . .
H H3 0.5866 0.0454 0.2290 0.123 Uiso calc R 1 . .
C C4 0.5553(9) 0.0746(3) 0.1050(7) 0.099(3) Uani d . 1 . .
H H4 0.5379 0.0415 0.0767 0.119 Uiso calc R 1 . .
C C5 0.5504(9) 0.1211(3) 0.0569(5) 0.088(2) Uani d . 1 . .
H H5 0.5319 0.1197 -0.0043 0.106 Uiso calc R 1 . .
C C6 0.5723(7) 0.1689(2) 0.0985(4) 0.0640(16) Uani d . 1 . .
H H6 0.5621 0.2004 0.0652 0.077 Uiso calc R 1 . .
C C7 0.6423(6) 0.2240(2) 0.2350(4) 0.0521(14) Uani d . 1 . .
C C8 0.6573(6) 0.3158(2) 0.2190(3) 0.0472(14) Uani d . 1 . .
C C9 0.7132(6) 0.3942(2) 0.3138(3) 0.0457(13) Uani d . 1 . .
C C10 0.7471(7) 0.4359(2) 0.3727(4) 0.0544(14) Uani d . 1 . .
H H10 0.7650 0.4295 0.4330 0.065 Uiso calc R 1 . .
C C11 0.7536(7) 0.4870(2) 0.3401(4) 0.0628(17) Uani d . 1 . .
C C12 0.7267(8) 0.4976(2) 0.2513(5) 0.0748(19) Uani d . 1 . .
H H12 0.7319 0.5329 0.2311 0.090 Uiso calc R 1 . .
C C13 0.6920(8) 0.4558(2) 0.1925(4) 0.0687(17) Uani d . 1 . .
H H13 0.6745 0.4625 0.1322 0.082 Uiso calc R 1 . .
C C14 0.6833(6) 0.4036(2) 0.2238(4) 0.0486(13) Uani d . 1 . .
N N4 0.1005(5) 0.30363(16) 0.0850(3) 0.0481(10) Uani d . 1 . .
C C15 0.2355(7) 0.3308(2) 0.0382(4) 0.0585(15) Uani d . 1 . .
H H15A 0.3473 0.3244 0.0721 0.070 Uiso calc R 1 . .
H H15B 0.2356 0.3136 -0.0185 0.070 Uiso calc R 1 . .
C C16 0.2155(8) 0.3893(2) 0.0237(4) 0.080(2) Uani d . 1 . .
H H16A 0.2158 0.4073 0.0799 0.096 Uiso calc R 1 . .
H H16B 0.1058 0.3964 -0.0116 0.096 Uiso calc R 1 . .
C C17 0.3571(8) 0.4115(3) -0.0218(5) 0.093(2) Uani d . 1 . .
H H17A 0.3565 0.3932 -0.0777 0.111 Uiso calc R 1 . .
H H17B 0.4665 0.4040 0.0137 0.111 Uiso calc R 1 . .
C C18 0.3428(11) 0.4709(3) -0.0380(8) 0.179(5) Uani d . 1 . .
H H18A 0.3498 0.4896 0.0173 0.268 Uiso calc R 1 . .
H H18B 0.2345 0.4788 -0.0727 0.268 Uiso calc R 1 . .
H H18C 0.4350 0.4826 -0.0689 0.268 Uiso calc R 1 . .
C C19 0.0817(6) 0.3310(2) 0.1697(3) 0.0524(14) Uani d . 1 . .
H H19A -0.0017 0.3112 0.1984 0.063 Uiso calc R 1 . .
H H19B 0.0352 0.3668 0.1567 0.063 Uiso calc R 1 . .
C C20 0.2431(7) 0.3364(2) 0.2329(4) 0.0604(15) Uani d . 1 . .
H H20A 0.3298 0.3548 0.2044 0.073 Uiso calc R 1 . .
H H20B 0.2866 0.3008 0.2503 0.073 Uiso calc R 1 . .
C C21 0.2101(9) 0.3676(3) 0.3135(4) 0.0762(19) Uani d . 1 . .
H H21A 0.1071 0.3534 0.3338 0.091 Uiso calc R 1 . .
H H21B 0.3053 0.3615 0.3597 0.091 Uiso calc R 1 . .
C C22 0.1894(11) 0.4244(3) 0.3004(6) 0.117(3) Uani d . 1 . .
H H22A 0.2898 0.4389 0.2793 0.176 Uiso calc R 1 . .
H H22B 0.1744 0.4413 0.3551 0.176 Uiso calc R 1 . .
H H22C 0.0902 0.4311 0.2579 0.176 Uiso calc R 1 . .
C C23 0.1534(6) 0.2459(2) 0.0986(4) 0.0578(15) Uani d . 1 . .
H H23A 0.2673 0.2450 0.1322 0.069 Uiso calc R 1 . .
H H23B 0.1620 0.2300 0.0415 0.069 Uiso calc R 1 . .
C C24 0.0357(7) 0.21084(19) 0.1452(5) 0.0713(19) Uani d . 1 . .
H H24A 0.0326 0.2249 0.2040 0.086 Uiso calc R 1 . .
H H24B -0.0800 0.2128 0.1138 0.086 Uiso calc R 1 . .
C C25 0.0915(9) 0.1527(3) 0.1516(6) 0.100(2) Uani d . 1 . .
H H25A 0.2143 0.1517 0.1711 0.120 Uiso calc R 1 . .
H H25B 0.0349 0.1355 0.1967 0.120 Uiso calc R 1 . .
C C26 0.0580(11) 0.1222(3) 0.0743(6) 0.130(3) Uani d . 1 . .
H H26A 0.1130 0.1388 0.0288 0.195 Uiso calc R 1 . .
H H26B -0.0639 0.1207 0.0562 0.195 Uiso calc R 1 . .
H H26C 0.1020 0.0864 0.0850 0.195 Uiso calc R 1 . .
C C27 -0.0763(6) 0.3079(2) 0.0309(3) 0.0546(14) Uani d . 1 . .
H H27A -0.1613 0.2942 0.0657 0.066 Uiso calc R 1 . .
H H27B -0.1017 0.3457 0.0191 0.066 Uiso calc R 1 . .
C C28 -0.0946(8) 0.2782(3) -0.0552(4) 0.095(2) Uani d . 1 . .
H H28A 0.0029 0.2864 -0.0857 0.114 Uiso calc R 1 . .
H H28B -0.0947 0.2397 -0.0441 0.114 Uiso calc R 1 . .
C C29 -0.2574(10) 0.2935(3) -0.1122(5) 0.098(2) Uani d . 1 . .
H H29A -0.2581 0.3323 -0.1199 0.117 Uiso calc R 1 . .
H H29B -0.2560 0.2773 -0.1697 0.117 Uiso calc R 1 . .
C C30 -0.4061(10) 0.2790(4) -0.0820(5) 0.132(3) Uani d . 1 . .
H H30A -0.4054 0.2921 -0.0231 0.198 Uiso calc R 1 . .
H H30B -0.4159 0.2404 -0.0824 0.198 Uiso calc R 1 . .
H H30C -0.5021 0.2942 -0.1194 0.198 Uiso calc R 1 . .

loop_
_atom_site_aniso_label
_atom_site_aniso_U_11
_atom_site_aniso_U_22
_atom_site_aniso_U_33
_atom_site_aniso_U_12
_atom_site_aniso_U_13
_atom_site_aniso_U_23
S1 0.0514(8) 0.0594(7) 0.0391(7) 0.0010(8) 0.0035(6) 0.0034(7)
O1 0.078(3) 0.066(2) 0.042(3) -0.003(2) 0.006(2) 0.003(2)
O2 0.220(7) 0.058(3) 0.109(5) -0.020(3) 0.003(4) -0.002(3)
O3 0.130(5) 0.089(3) 0.073(4) 0.000(3) 0.000(3) -0.023(3)
N1 0.050(3) 0.059(3) 0.044(3) 0.003(2) 0.008(2) -0.001(2)
N2 0.050(3) 0.062(3) 0.044(3) 0.002(2) 0.004(2) 0.006(2)
N3 0.095(4) 0.071(4) 0.079(5) -0.004(3) -0.001(3) -0.008(4)
C1 0.045(3) 0.065(4) 0.063(4) -0.001(3) 0.007(3) -0.001(4)
C2 0.090(5) 0.054(4) 0.082(5) -0.015(3) -0.001(4) -0.008(4)
C3 0.124(7) 0.068(5) 0.110(8) -0.012(4) 0.001(6) 0.006(5)
C4 0.091(6) 0.097(6) 0.108(7) -0.029(5) 0.010(5) -0.031(6)
C5 0.094(6) 0.096(5) 0.076(5) -0.016(4) 0.016(4) -0.030(5)
C6 0.056(4) 0.074(4) 0.060(4) -0.004(3) 0.004(3) -0.012(4)
C7 0.034(3) 0.066(4) 0.057(4) 0.002(3) 0.012(3) -0.001(3)
C8 0.033(3) 0.069(4) 0.041(3) 0.006(3) 0.009(2) 0.005(3)
C9 0.038(3) 0.059(3) 0.041(4) -0.003(3) 0.004(3) 0.001(3)
C10 0.050(3) 0.063(4) 0.049(4) 0.005(3) 0.003(3) 0.002(3)
C11 0.071(5) 0.052(3) 0.064(4) 0.000(3) 0.005(4) -0.011(4)
C12 0.091(5) 0.062(4) 0.069(5) 0.007(3) 0.001(4) 0.014(4)
C13 0.084(5) 0.061(4) 0.059(4) -0.003(3) 0.001(3) 0.010(3)
C14 0.044(3) 0.054(3) 0.048(4) 0.007(3) 0.002(3) 0.008(3)
N4 0.035(2) 0.068(3) 0.041(3) 0.004(2) 0.0049(19) -0.007(2)
C15 0.048(3) 0.075(4) 0.054(4) -0.003(3) 0.011(3) -0.001(3)
C16 0.061(4) 0.100(5) 0.081(5) 0.008(4) 0.017(4) 0.031(4)
C17 0.057(4) 0.128(6) 0.089(6) -0.023(4) -0.002(4) 0.039(5)
C18 0.107(8) 0.141(7) 0.284(15) -0.005(6) 0.013(8) 0.150(9)
C19 0.044(3) 0.071(3) 0.043(3) 0.001(3) 0.007(3) -0.005(3)
C20 0.049(3) 0.073(4) 0.058(4) -0.006(3) 0.003(3) -0.003(3)
C21 0.064(4) 0.105(5) 0.056(5) -0.006(4) -0.003(3) -0.023(4)
C22 0.101(6) 0.095(5) 0.154(10) -0.012(5) 0.011(6) -0.050(6)
C23 0.038(3) 0.057(3) 0.076(4) 0.005(3) 0.000(3) -0.005(3)
C24 0.051(4) 0.058(3) 0.103(6) -0.002(3) 0.004(4) 0.006(4)
C25 0.079(5) 0.090(5) 0.127(8) 0.000(4) -0.003(5) 0.003(5)
C26 0.134(8) 0.134(6) 0.111(8) 0.058(6) -0.027(6) -0.051(6)
C27 0.038(3) 0.081(4) 0.044(3) 0.007(3) 0.000(2) -0.006(3)
C28 0.058(4) 0.175(7) 0.048(4) 0.002(4) -0.008(3) -0.024(4)
C29 0.094(6) 0.125(6) 0.067(5) -0.027(5) -0.014(4) -0.006(5)
C30 0.069(5) 0.238(11) 0.084(6) 0.004(6) -0.012(4) -0.033(7)

loop_
_atom_type_symbol
_atom_type_description
_atom_type_scat_dispersion_real
_atom_type_scat_dispersion_imag
_atom_type_scat_source
C C 0.0033 0.0016 'International Tables Vol C Tables 4.2.6.8 and 6.1.1.4'
H H 0.0000 0.0000 'International Tables Vol C Tables 4.2.6.8 and 6.1.1.4'
N N 0.0061 0.0033 'International Tables Vol C Tables 4.2.6.8 and 6.1.1.4'
O O 0.0106 0.0060 'International Tables Vol C Tables 4.2.6.8 and 6.1.1.4'
S S 0.1246 0.1234 'International Tables Vol C Tables 4.2.6.8 and 6.1.1.4'

loop_
_geom_angle_atom_site_label_1
_geom_angle_atom_site_label_2
_geom_angle_atom_site_label_3
_geom_angle_site_symmetry_1
_geom_angle_site_symmetry_3
_geom_angle
_geom_angle_publ_flag
C9 S1 C8 . . 88.4(3) ?
C8 N1 C7 . . 118.3(5) ?
C8 N2 C14 . . 110.8(5) ?
O2 N3 O3 . . 121.4(7) ?
O2 N3 C11 . . 119.7(7) ?
O3 N3 C11 . . 118.9(6) ?
C2 C1 C6 . . 117.5(6) ?
C2 C1 C7 . . 119.3(6) ?
C6 C1 C7 . . 123.2(5) ?
C3 C2 C1 . . 121.7(7) ?
C3 C2 H2 . . 119.1 ?
C1 C2 H2 . . 119.1 ?
C2 C3 C4 . . 119.0(7) ?
C2 C3 H3 . . 120.5 ?
C4 C3 H3 . . 120.5 ?
C5 C4 C3 . . 120.0(7) ?
C5 C4 H4 . . 120.0 ?
C3 C4 H4 . . 120.0 ?
C6 C5 C4 . . 119.6(8) ?
C6 C5 H5 . . 120.2 ?
C4 C5 H5 . . 120.2 ?
C5 C6 C1 . . 122.1(6) ?
C5 C6 H6 . . 118.9 ?
C1 C6 H6 . . 118.9 ?
O1 C7 N1 . . 125.4(6) ?
O1 C7 C1 . . 120.2(6) ?
N1 C7 C1 . . 114.4(5) ?
N2 C8 N1 . . 121.7(5) ?
N2 C8 S1 . . 114.1(4) ?
N1 C8 S1 . . 124.2(4) ?
C10 C9 C14 . . 121.2(5) ?
C10 C9 S1 . . 128.6(4) ?
C14 C9 S1 . . 110.2(4) ?
C11 C10 C9 . . 118.1(5) ?
C11 C10 H10 . . 120.9 ?
C9 C10 H10 . . 120.9 ?
C10 C11 C12 . . 122.1(6) ?
C10 C11 N3 . . 119.4(6) ?
C12 C11 N3 . . 118.5(6) ?
C11 C12 C13 . . 119.6(6) ?
C11 C12 H12 . . 120.2 ?
C13 C12 H12 . . 120.2 ?
C12 C13 C14 . . 119.4(6) ?
C12 C13 H13 . . 120.3 ?
C14 C13 H13 . . 120.3 ?
N2 C14 C13 . . 123.9(5) ?
N2 C14 C9 . . 116.5(5) ?
C13 C14 C9 . . 119.6(6) ?
C19 N4 C23 . . 111.9(4) ?
C19 N4 C15 . . 111.5(4) ?
C23 N4 C15 . . 107.1(4) ?
C19 N4 C27 . . 104.7(4) ?
C23 N4 C27 . . 111.0(4) ?
C15 N4 C27 . . 110.7(4) ?
C16 C15 N4 . . 116.3(4) ?
C16 C15 H15A . . 108.2 ?
N4 C15 H15A . . 108.2 ?
C16 C15 H15B . . 108.2 ?
N4 C15 H15B . . 108.2 ?
H15A C15 H15B . . 107.4 ?
C15 C16 C17 . . 111.3(5) ?
C15 C16 H16A . . 109.4 ?
C17 C16 H16A . . 109.4 ?
C15 C16 H16B . . 109.4 ?
C17 C16 H16B . . 109.4 ?
H16A C16 H16B . . 108.0 ?
C16 C17 C18 . . 113.4(6) ?
C16 C17 H17A . . 108.9 ?
C18 C17 H17A . . 108.9 ?
C16 C17 H17B . . 108.9 ?
C18 C17 H17B . . 108.9 ?
H17A C17 H17B . . 107.7 ?
C17 C18 H18A . . 109.5 ?
C17 C18 H18B . . 109.5 ?
H18A C18 H18B . . 109.5 ?
C17 C18 H18C . . 109.5 ?
H18A C18 H18C . . 109.5 ?
H18B C18 H18C . . 109.5 ?
N4 C19 C20 . . 115.6(4) ?
N4 C19 H19A . . 108.4 ?
C20 C19 H19A . . 108.4 ?
N4 C19 H19B . . 108.4 ?
C20 C19 H19B . . 108.4 ?
H19A C19 H19B . . 107.4 ?
C19 C20 C21 . . 110.7(5) ?
C19 C20 H20A . . 109.5 ?
C21 C20 H20A . . 109.5 ?
C19 C20 H20B . . 109.5 ?
C21 C20 H20B . . 109.5 ?
H20A C20 H20B . . 108.1 ?
C22 C21 C20 . . 114.8(6) ?
C22 C21 H21A . . 108.6 ?
C20 C21 H21A . . 108.6 ?
C22 C21 H21B . . 108.6 ?
C20 C21 H21B . . 108.6 ?
H21A C21 H21B . . 107.5 ?
C21 C22 H22A . . 109.5 ?
C21 C22 H22B . . 109.5 ?
H22A C22 H22B . . 109.5 ?
C21 C22 H22C . . 109.5 ?
H22A C22 H22C . . 109.5 ?
H22B C22 H22C . . 109.5 ?
N4 C23 C24 . . 116.1(4) ?
N4 C23 H23A . . 108.3 ?
C24 C23 H23A . . 108.3 ?
N4 C23 H23B . . 108.3 ?
C24 C23 H23B . . 108.3 ?
H23A C23 H23B . . 107.4 ?
C25 C24 C23 . . 113.0(5) ?
C25 C24 H24A . . 109.0 ?
C23 C24 H24A . . 109.0 ?
C25 C24 H24B . . 109.0 ?
C23 C24 H24B . . 109.0 ?
H24A C24 H24B . . 107.8 ?
C26 C25 C24 . . 116.2(7) ?
C26 C25 H25A . . 108.2 ?
C24 C25 H25A . . 108.2 ?
C26 C25 H25B . . 108.2 ?
C24 C25 H25B . . 108.2 ?
H25A C25 H25B . . 107.4 ?
C25 C26 H26A . . 109.5 ?
C25 C26 H26B . . 109.5 ?
H26A C26 H26B . . 109.5 ?
C25 C26 H26C . . 109.5 ?
H26A C26 H26C . . 109.5 ?
H26B C26 H26C . . 109.5 ?
C28 C27 N4 . . 114.7(4) ?
C28 C27 H27A . . 108.6 ?
N4 C27 H27A . . 108.6 ?
C28 C27 H27B . . 108.6 ?
N4 C27 H27B . . 108.6 ?
H27A C27 H27B . . 107.6 ?
C29 C28 C27 . . 111.3(6) ?
C29 C28 H28A . . 109.4 ?
C27 C28 H28A . . 109.4 ?
C29 C28 H28B . . 109.4 ?
C27 C28 H28B . . 109.4 ?
H28A C28 H28B . . 108.0 ?
C30 C29 C28 . . 116.0(7) ?
C30 C29 H29A . . 108.3 ?
C28 C29 H29A . . 108.3 ?
C30 C29 H29B . . 108.3 ?
C28 C29 H29B . . 108.3 ?
H29A C29 H29B . . 107.4 ?
C29 C30 H30A . . 109.5 ?
C29 C30 H30B . . 109.5 ?
H30A C30 H30B . . 109.5 ?
C29 C30 H30C . . 109.5 ?
H30A C30 H30C . . 109.5 ?
H30B C30 H30C . . 109.5 ?

loop_
_geom_bond_atom_site_label_1
_geom_bond_atom_site_label_2
_geom_bond_site_symmetry_2
_geom_bond_distance
_geom_bond_publ_flag
S1 C9 . 1.725(5) ?
S1 C8 . 1.799(5) ?
O1 C7 . 1.245(6) ?
O2 N3 . 1.216(7) ?
O3 N3 . 1.226(7) ?
N1 C8 . 1.335(6) ?
N1 C7 . 1.365(7) ?
N2 C8 . 1.327(6) ?
N2 C14 . 1.360(7) ?
N3 C11 . 1.441(7) ?
C1 C2 . 1.383(8) ?
C1 C6 . 1.388(8) ?
C1 C7 . 1.480(7) ?
C2 C3 . 1.380(8) ?
C2 H2 . 0.9400 ?
C3 C4 . 1.394(11) ?
C3 H3 . 0.9400 ?
C4 C5 . 1.380(10) ?
C4 H4 . 0.9400 ?
C5 C6 . 1.361(8) ?
C5 H5 . 0.9400 ?
C6 H6 . 0.9400 ?
C9 C10 . 1.390(7) ?
C9 C14 . 1.402(7) ?
C10 C11 . 1.381(7) ?
C10 H10 . 0.9400 ?
C11 C12 . 1.388(8) ?
C12 C13 . 1.394(8) ?
C12 H12 . 0.9400 ?
C13 C14 . 1.398(7) ?
C13 H13 . 0.9400 ?
N4 C19 . 1.505(6) ?
N4 C23 . 1.513(6) ?
N4 C15 . 1.531(6) ?
N4 C27 . 1.537(6) ?
C15 C16 . 1.487(7) ?
C15 H15A . 0.9800 ?
C15 H15B . 0.9800 ?
C16 C17 . 1.509(8) ?
C16 H16A . 0.9800 ?
C16 H16B . 0.9800 ?
C17 C18 . 1.511(9) ?
C17 H17A . 0.9800 ?
C17 H17B . 0.9800 ?
C18 H18A . 0.9700 ?
C18 H18B . 0.9700 ?
C18 H18C . 0.9700 ?
C19 C20 . 1.509(7) ?
C19 H19A . 0.9800 ?
C19 H19B . 0.9800 ?
C20 C21 . 1.525(8) ?
C20 H20A . 0.9800 ?
C20 H20B . 0.9800 ?
C21 C22 . 1.444(8) ?
C21 H21A . 0.9800 ?
C21 H21B . 0.9800 ?
C22 H22A . 0.9700 ?
C22 H22B . 0.9700 ?
C22 H22C . 0.9700 ?
C23 C24 . 1.530(7) ?
C23 H23A . 0.9800 ?
C23 H23B . 0.9800 ?
C24 C25 . 1.521(8) ?
C24 H24A . 0.9800 ?
C24 H24B . 0.9800 ?
C25 C26 . 1.415(10) ?
C25 H25A . 0.9800 ?
C25 H25B . 0.9800 ?
C26 H26A . 0.9700 ?
C26 H26B . 0.9700 ?
C26 H26C . 0.9700 ?
C27 C28 . 1.517(8) ?
C27 H27A . 0.9800 ?
C27 H27B . 0.9800 ?
C28 C29 . 1.511(9) ?
C28 H28A . 0.9800 ?
C28 H28B . 0.9800 ?
C29 C30 . 1.373(9) ?
C29 H29A . 0.9800 ?
C29 H29B . 0.9800 ?
C30 H30A . 0.9700 ?
C30 H30B . 0.9700 ?
C30 H30C . 0.9700 ?

loop_
_geom_hbond_atom_site_label_D
_geom_hbond_atom_site_label_H
_geom_hbond_atom_site_label_A
_geom_hbond_site_symmetry_A
_geom_hbond_distance_DH
_geom_hbond_distance_HA
_geom_hbond_distance_DA
_geom_hbond_angle_DHA
C28 H28A O1 4_454 0.98 2.24 3.166(8) 156.5
C29 H29A O2 2_464 0.98 2.39 3.353(9) 165.8

loop_
_geom_torsion_atom_site_label_1
_geom_torsion_atom_site_label_2
_geom_torsion_atom_site_label_3
_geom_torsion_atom_site_label_4
_geom_torsion_site_symmetry_1
_geom_torsion_site_symmetry_2
_geom_torsion_site_symmetry_3
_geom_torsion_site_symmetry_4
_geom_torsion
_geom_torsion_publ_flag
C6 C1 C2 C3 . . . . -0.1(9) ?
C7 C1 C2 C3 . . . . -179.9(6) ?
C1 C2 C3 C4 . . . . 2.4(11) ?
C2 C3 C4 C5 . . . . -1.7(12) ?
C3 C4 C5 C6 . . . . -1.3(11) ?
C4 C5 C6 C1 . . . . 3.7(10) ?
C2 C1 C6 C5 . . . . -3.0(8) ?
C7 C1 C6 C5 . . . . 176.9(5) ?
C8 N1 C7 O1 . . . . -0.6(7) ?
C8 N1 C7 C1 . . . . -179.3(4) ?
C2 C1 C7 O1 . . . . 3.1(8) ?
C6 C1 C7 O1 . . . . -176.7(5) ?
C2 C1 C7 N1 . . . . -178.1(5) ?
C6 C1 C7 N1 . . . . 2.0(7) ?
C14 N2 C8 N1 . . . . 179.1(4) ?
C14 N2 C8 S1 . . . . -0.3(5) ?
C7 N1 C8 N2 . . . . 177.6(4) ?
C7 N1 C8 S1 . . . . -3.1(6) ?
C9 S1 C8 N2 . . . . 0.8(4) ?
C9 S1 C8 N1 . . . . -178.5(4) ?
C8 S1 C9 C10 . . . . -179.7(5) ?
C8 S1 C9 C14 . . . . -1.0(4) ?
C14 C9 C10 C11 . . . . -1.2(8) ?
S1 C9 C10 C11 . . . . 177.3(4) ?
C9 C10 C11 C12 . . . . 0.4(8) ?
C9 C10 C11 N3 . . . . -176.5(5) ?
O2 N3 C11 C10 . . . . 175.3(6) ?
O3 N3 C11 C10 . . . . -6.4(9) ?
O2 N3 C11 C12 . . . . -1.7(9) ?
O3 N3 C11 C12 . . . . 176.6(6) ?
C10 C11 C12 C13 . . . . -0.1(9) ?
N3 C11 C12 C13 . . . . 176.9(6) ?
C11 C12 C13 C14 . . . . 0.5(9) ?
C8 N2 C14 C13 . . . . 177.6(5) ?
C8 N2 C14 C9 . . . . -0.6(6) ?
C12 C13 C14 N2 . . . . -179.4(5) ?
C12 C13 C14 C9 . . . . -1.3(8) ?
C10 C9 C14 N2 . . . . 179.9(5) ?
S1 C9 C14 N2 . . . . 1.2(6) ?
C10 C9 C14 C13 . . . . 1.7(8) ?
S1 C9 C14 C13 . . . . -177.1(4) ?
C19 N4 C15 C16 . . . . -53.1(6) ?
C23 N4 C15 C16 . . . . -175.8(5) ?
C27 N4 C15 C16 . . . . 63.1(6) ?
N4 C15 C16 C17 . . . . 179.3(6) ?
C15 C16 C17 C18 . . . . -179.9(7) ?
C23 N4 C19 C20 . . . . 64.5(5) ?
C15 N4 C19 C20 . . . . -55.4(6) ?
C27 N4 C19 C20 . . . . -175.2(5) ?
N4 C19 C20 C21 . . . . 176.5(5) ?
C19 C20 C21 C22 . . . . -74.8(7) ?
C19 N4 C23 C24 . . . . 57.3(6) ?
C15 N4 C23 C24 . . . . 179.7(5) ?
C27 N4 C23 C24 . . . . -59.3(6) ?
N4 C23 C24 C25 . . . . 176.6(5) ?
C23 C24 C25 C26 . . . . -75.7(8) ?
C19 N4 C27 C28 . . . . -174.3(5) ?
C23 N4 C27 C28 . . . . -53.4(6) ?
C15 N4 C27 C28 . . . . 65.4(6) ?
N4 C27 C28 C29 . . . . -168.3(5) ?
C27 C28 C29 C30 . . . . -65.9(9) ?
